data_7156102
loop_
_publ_author_name
'Zhang, Yan'
'Liu, Jian-Quan'
'Wang, Xiang-Shan'

_publ_section_title
;
 An efficient synthesis of
 16H-dibenzo[2,3:6,7][1,4]oxazepino[5,4-b]quinazolin-16-ones via an
 Ullmann reaction catalyzed by CuI.
;
_journal_issue 10
_journal_name_full 'Organic &amp; biomolecular chemistry'
_journal_page_first 1679
_journal_page_last 1685
_journal_paper_doi 10.1039/c8ob00005k
_journal_volume 16
_journal_year 2018
_chemical_formula_sum 'C20 H11 Cl N2 O2'
_chemical_formula_weight 346.76
_space_group_IT_number 2
_space_group_name_Hall '-P 1'
_space_group_name_H-M_alt 'P -1'
_symmetry_cell_setting triclinic
_symmetry_space_group_name_Hall '-P 1'
_symmetry_space_group_name_H-M 'P -1'
_atom_sites_solution_hydrogens geom
_atom_sites_solution_primary direct
_atom_sites_solution_secondary difmap
_audit_creation_method SHELXL-97
_audit_update_record
;
2018-01-02 deposited with the CCDC.
2018-02-07 downloaded from the CCDC.
;
_cell_angle_alpha 68.9710(10)
_cell_angle_beta 88.6400(10)
_cell_angle_gamma 69.7930(10)
_cell_formula_units_Z 2
_cell_length_a 8.8729(11)
_cell_length_b 9.3458(12)
_cell_length_c 10.6991(14)
_cell_measurement_reflns_used 2307
_cell_measurement_temperature 296(2)
_cell_measurement_theta_max 27.99
_cell_measurement_theta_min 2.46
_cell_volume 772.05(17)
_computing_cell_refinement 'Bruker SMART'
_computing_data_collection 'Bruker SMART'
_computing_data_reduction 'Bruker SAINT'
_computing_molecular_graphics 'Bruker SHELXTL'
_computing_publication_material 'Bruker SHELXTL'
_computing_structure_refinement 'SHELXL-97 (Sheldrick, 1997)'
_computing_structure_solution 'SHELXS-97 (Sheldrick, 1990)'
_diffrn_ambient_temperature 296(2)
_diffrn_measured_fraction_theta_full 0.984
_diffrn_measured_fraction_theta_max 0.984
_diffrn_measurement_device_type 'CCD area detector'
_diffrn_measurement_method 'phi and omega scans'
_diffrn_radiation_monochromator graphite
_diffrn_radiation_source 'fine-focus sealed tube'
_diffrn_radiation_type MoK\a
_diffrn_radiation_wavelength 0.71073
_diffrn_reflns_av_R_equivalents 0.0137
_diffrn_reflns_av_sigmaI/netI 0.0251
_diffrn_reflns_limit_h_max 10
_diffrn_reflns_limit_h_min -10
_diffrn_reflns_limit_k_max 11
_diffrn_reflns_limit_k_min -8
_diffrn_reflns_limit_l_max 11
_diffrn_reflns_limit_l_min -12
_diffrn_reflns_number 4634
_diffrn_reflns_theta_full 25.01
_diffrn_reflns_theta_max 25.01
_diffrn_reflns_theta_min 2.81
_exptl_absorpt_coefficient_mu 0.264
_exptl_absorpt_correction_type none
_exptl_crystal_density_diffrn 1.492
_exptl_crystal_density_meas 0
_exptl_crystal_density_method 'not measured'
_exptl_crystal_F_000 356
_exptl_crystal_size_max 0.25
_exptl_crystal_size_mid 0.20
_exptl_crystal_size_min 0.13
_refine_diff_density_max 0.157
_refine_diff_density_min -0.205
_refine_diff_density_rms 0.036
_refine_ls_extinction_method none
_refine_ls_goodness_of_fit_ref 1.048
_refine_ls_hydrogen_treatment mixed
_refine_ls_matrix_type full
_refine_ls_number_parameters 226
_refine_ls_number_reflns 2687
_refine_ls_number_restraints 0
_refine_ls_restrained_S_all 1.048
_refine_ls_R_factor_all 0.0432
_refine_ls_R_factor_gt 0.0356
_refine_ls_shift/su_max 0.001
_refine_ls_shift/su_mean 0.000
_refine_ls_structure_factor_coef Fsqd
_refine_ls_weighting_details 'calc w=1/[\s^2^(Fo^2^)+(0.0479P)^2^+0.1829P] where P=(Fo^2^+2Fc^2^)/3'
_refine_ls_weighting_scheme calc
_refine_ls_wR_factor_gt 0.0913
_refine_ls_wR_factor_ref 0.0961
_reflns_number_gt 2290
_reflns_number_total 2687
_reflns_threshold_expression >2sigma(I)
_cod_data_source_file c8ob00005k2.cif
_cod_data_source_block a
_cod_depositor_comments
;
The following automatic conversions were performed:

'_symmetry_cell_setting' value 'Triclinic' changed to 'triclinic'
according to
/home/data/users/saulius/crontab/automatic-downloads/rss-feeds/RSC/lib/dictionaries/cif_core.dic
dictionary named 'cif_core.dic' version 2.4.2 from 2011-04-26.

Automatic conversion script
Id: cif_fix_values 4973 2017-02-22 13:04:09Z antanas 

 Adding full bibliography for 7156102.cif.
;
_cod_original_sg_symbol_H-M P-1
_cod_database_code 7156102

loop_
_symmetry_equiv_pos_as_xyz
'x, y, z'
'-x, -y, -z'

loop_
_atom_site_label
_atom_site_type_symbol
_atom_site_fract_x
_atom_site_fract_y
_atom_site_fract_z
_atom_site_U_iso_or_equiv
_atom_site_adp_type
_atom_site_occupancy
_atom_site_symmetry_multiplicity
_atom_site_calc_flag
_atom_site_refinement_flags
Cl1 Cl -0.00165(5) 1.19380(6) 0.05888(5) 0.05628(17) Uani 1 1 d .
O1 O 0.82342(15) 0.28858(16) 0.34055(14) 0.0534(3) Uani 1 1 d .
O2 O 0.51863(14) 0.67680(15) 0.47199(11) 0.0445(3) Uani 1 1 d .
N1 N 0.36048(16) 0.57092(18) 0.17478(14) 0.0401(3) Uani 1 1 d .
N2 N 0.61148(15) 0.53334(17) 0.27849(13) 0.0352(3) Uani 1 1 d .
C1 C 0.44802(18) 0.6193(2) 0.23334(16) 0.0350(4) Uani 1 1 d .
C2 C 0.68697(19) 0.3707(2) 0.28527(16) 0.0386(4) Uani 1 1 d .
C3 C 0.5893(2) 0.3154(2) 0.21867(16) 0.0386(4) Uani 1 1 d .
C4 C 0.6538(2) 0.1605(2) 0.21080(19) 0.0476(4) Uani 1 1 d .
H4A H 0.7567 0.0891 0.2528 0.057 Uiso 1 1 calc R
C5 C 0.5639(3) 0.1140(2) 0.1403(2) 0.0536(5) Uani 1 1 d .
H5A H 0.6059 0.0106 0.1351 0.064 Uiso 1 1 calc R
C6 C 0.4112(3) 0.2210(3) 0.0771(2) 0.0533(5) Uani 1 1 d .
H6A H 0.3532 0.1902 0.0267 0.064 Uiso 1 1 calc R
C7 C 0.3439(2) 0.3719(2) 0.08771(19) 0.0489(5) Uani 1 1 d .
H7A H 0.2398 0.4412 0.0470 0.059 Uiso 1 1 calc R
C8 C 0.4329(2) 0.4209(2) 0.16028(16) 0.0387(4) Uani 1 1 d .
C9 C 0.36374(19) 0.7741(2) 0.25556(16) 0.0364(4) Uani 1 1 d .
C10 C 0.23864(19) 0.8980(2) 0.15947(17) 0.0386(4) Uani 1 1 d .
H10A H 0.2174 0.8879 0.0790 0.046 Uiso 1 1 calc R
C11 C 0.14667(19) 1.0354(2) 0.18422(18) 0.0420(4) Uani 1 1 d .
C12 C 0.1715(2) 1.0523(2) 0.30441(19) 0.0484(4) Uani 1 1 d .
H12A H 0.1053 1.1438 0.3210 0.058 Uiso 1 1 calc R
C13 C 0.2963(2) 0.9310(2) 0.39912(18) 0.0464(4) Uani 1 1 d .
H13A H 0.3154 0.9407 0.4802 0.056 Uiso 1 1 calc R
C14 C 0.3926(2) 0.7954(2) 0.37394(16) 0.0391(4) Uani 1 1 d .
C15 C 0.6676(2) 0.6666(2) 0.42273(17) 0.0416(4) Uani 1 1 d .
C16 C 0.7677(3) 0.7239(2) 0.4719(2) 0.0554(5) Uani 1 1 d .
H16A H 0.7384 0.7641 0.5403 0.066 Uiso 1 1 calc R
C17 C 0.9110(3) 0.7213(3) 0.4190(2) 0.0640(6) Uani 1 1 d .
H17A H 0.9799 0.7577 0.4530 0.077 Uiso 1 1 calc R
C18 C 0.9528(2) 0.6649(3) 0.3160(2) 0.0596(6) Uani 1 1 d .
H18A H 1.0480 0.6670 0.2784 0.071 Uiso 1 1 calc R
C19 C 0.8537(2) 0.6051(2) 0.26800(19) 0.0480(4) Uani 1 1 d .
H19A H 0.8830 0.5656 0.1992 0.058 Uiso 1 1 calc R
C20 C 0.71050(19) 0.6043(2) 0.32281(16) 0.0383(4) Uani 1 1 d .

loop_
_atom_site_aniso_label
_atom_site_aniso_U_11
_atom_site_aniso_U_22
_atom_site_aniso_U_33
_atom_site_aniso_U_23
_atom_site_aniso_U_13
_atom_site_aniso_U_12
Cl1 0.0452(3) 0.0508(3) 0.0582(3) -0.0149(2) -0.0056(2) -0.0052(2)
O1 0.0429(7) 0.0504(8) 0.0629(8) -0.0268(7) -0.0053(6) -0.0055(6)
O2 0.0542(7) 0.0414(7) 0.0329(6) -0.0129(5) 0.0004(5) -0.0119(6)
N1 0.0387(7) 0.0420(8) 0.0440(8) -0.0190(7) 0.0029(6) -0.0164(6)
N2 0.0352(7) 0.0374(8) 0.0359(7) -0.0155(6) 0.0038(5) -0.0146(6)
C1 0.0360(8) 0.0373(9) 0.0328(8) -0.0128(7) 0.0036(6) -0.0150(7)
C2 0.0393(9) 0.0397(10) 0.0368(9) -0.0159(8) 0.0069(7) -0.0128(7)
C3 0.0453(9) 0.0392(9) 0.0356(9) -0.0155(8) 0.0104(7) -0.0192(8)
C4 0.0563(11) 0.0420(10) 0.0482(10) -0.0200(9) 0.0132(8) -0.0192(9)
C5 0.0742(13) 0.0443(11) 0.0579(12) -0.0279(10) 0.0234(10) -0.0316(10)
C6 0.0693(13) 0.0584(13) 0.0534(11) -0.0292(10) 0.0138(10) -0.0398(11)
C7 0.0521(10) 0.0531(12) 0.0523(11) -0.0236(9) 0.0063(8) -0.0275(9)
C8 0.0451(9) 0.0412(10) 0.0366(9) -0.0168(8) 0.0089(7) -0.0215(8)
C9 0.0363(8) 0.0389(9) 0.0382(9) -0.0158(7) 0.0066(7) -0.0172(7)
C10 0.0373(8) 0.0433(10) 0.0390(9) -0.0167(8) 0.0038(7) -0.0175(7)
C11 0.0347(8) 0.0413(10) 0.0466(10) -0.0132(8) 0.0048(7) -0.0132(7)
C12 0.0473(10) 0.0444(11) 0.0534(11) -0.0242(9) 0.0094(8) -0.0103(8)
C13 0.0555(10) 0.0463(11) 0.0397(9) -0.0215(8) 0.0076(8) -0.0157(9)
C14 0.0440(9) 0.0373(9) 0.0351(9) -0.0122(7) 0.0048(7) -0.0151(7)
C15 0.0458(9) 0.0339(9) 0.0393(9) -0.0092(8) -0.0073(7) -0.0116(7)
C16 0.0666(13) 0.0412(11) 0.0545(12) -0.0165(9) -0.0194(10) -0.0146(9)
C17 0.0636(13) 0.0498(12) 0.0752(15) -0.0116(11) -0.0260(11) -0.0264(10)
C18 0.0445(10) 0.0569(13) 0.0683(13) -0.0055(11) -0.0082(9) -0.0254(9)
C19 0.0435(9) 0.0493(11) 0.0474(10) -0.0104(9) -0.0001(8) -0.0198(8)
C20 0.0393(8) 0.0369(9) 0.0376(9) -0.0102(7) -0.0038(7) -0.0157(7)

loop_
_atom_type_symbol
_atom_type_description
_atom_type_scat_dispersion_real
_atom_type_scat_dispersion_imag
_atom_type_scat_source
C C 0.0033 0.0016 'International Tables Vol C Tables 4.2.6.8 and 6.1.1.4'
H H 0.0000 0.0000 'International Tables Vol C Tables 4.2.6.8 and 6.1.1.4'
N N 0.0061 0.0033 'International Tables Vol C Tables 4.2.6.8 and 6.1.1.4'
O O 0.0106 0.0060 'International Tables Vol C Tables 4.2.6.8 and 6.1.1.4'
Cl Cl 0.1484 0.1585 'International Tables Vol C Tables 4.2.6.8 and 6.1.1.4'

loop_
_geom_angle_atom_site_label_1
_geom_angle_atom_site_label_2
_geom_angle_atom_site_label_3
_geom_angle
C14 O2 C15 110.47(12)
C1 N1 C8 117.94(14)
C1 N2 C2 120.92(13)
C1 N2 C20 122.01(13)
C2 N2 C20 117.06(13)
N1 C1 N2 124.04(15)
N1 C1 C9 116.35(14)
N2 C1 C9 119.58(14)
O1 C2 N2 120.86(15)
O1 C2 C3 124.66(16)
N2 C2 C3 114.47(14)
C4 C3 C8 120.71(16)
C4 C3 C2 120.13(16)
C8 C3 C2 119.14(15)
C5 C4 C3 119.49(18)
C5 C4 H4A 120.3
C3 C4 H4A 120.3
C4 C5 C6 120.08(18)
C4 C5 H5A 120.0
C6 C5 H5A 120.0
C7 C6 C5 121.09(18)
C7 C6 H6A 119.5
C5 C6 H6A 119.5
C6 C7 C8 119.66(18)
C6 C7 H7A 120.2
C8 C7 H7A 120.2
N1 C8 C3 122.20(15)
N1 C8 C7 118.91(15)
C3 C8 C7 118.87(16)
C14 C9 C10 118.18(15)
C14 C9 C1 123.08(15)
C10 C9 C1 118.42(14)
C11 C10 C9 119.71(15)
C11 C10 H10A 120.1
C9 C10 H10A 120.1
C10 C11 C12 121.74(16)
C10 C11 Cl1 118.92(13)
C12 C11 Cl1 119.32(14)
C13 C12 C11 118.70(16)
C13 C12 H12A 120.6
C11 C12 H12A 120.6
C14 C13 C12 120.17(16)
C14 C13 H13A 119.9
C12 C13 H13A 119.9
C13 C14 C9 121.40(16)
C13 C14 O2 118.16(15)
C9 C14 O2 120.43(15)
C20 C15 C16 120.87(18)
C20 C15 O2 119.67(14)
C16 C15 O2 119.42(17)
C17 C16 C15 119.6(2)
C17 C16 H16A 120.2
C15 C16 H16A 120.2
C18 C17 C16 120.22(18)
C18 C17 H17A 119.9
C16 C17 H17A 119.9
C17 C18 C19 120.2(2)
C17 C18 H18A 119.9
C19 C18 H18A 119.9
C18 C19 C20 119.83(19)
C18 C19 H19A 120.1
C20 C19 H19A 120.1
C15 C20 C19 119.20(16)
C15 C20 N2 120.79(15)
C19 C20 N2 119.97(16)

loop_
_geom_bond_atom_site_label_1
_geom_bond_atom_site_label_2
_geom_bond_distance
Cl1 C11 1.7422(17)
O1 C2 1.213(2)
O2 C14 1.395(2)
O2 C15 1.396(2)
N1 C1 1.292(2)
N1 C8 1.390(2)
N2 C1 1.390(2)
N2 C2 1.408(2)
N2 C20 1.444(2)
C1 C9 1.483(2)
C2 C3 1.459(2)
C3 C4 1.394(2)
C3 C8 1.394(2)
C4 C5 1.377(3)
C4 H4A 0.9300
C5 C6 1.384(3)
C5 H5A 0.9300
C6 C7 1.374(3)
C6 H6A 0.9300
C7 C8 1.404(2)
C7 H7A 0.9300
C9 C14 1.393(2)
C9 C10 1.393(2)
C10 C11 1.376(2)
C10 H10A 0.9300
C11 C12 1.382(3)
C12 C13 1.378(3)
C12 H12A 0.9300
C13 C14 1.376(2)
C13 H13A 0.9300
C15 C20 1.379(2)
C15 C16 1.381(2)
C16 C17 1.376(3)
C16 H16A 0.9300
C17 C18 1.375(3)
C17 H17A 0.9300
C18 C19 1.384(3)
C18 H18A 0.9300
C19 C20 1.388(2)
C19 H19A 0.9300

loop_
_geom_hbond_atom_site_label_D
_geom_hbond_atom_site_label_H
_geom_hbond_atom_site_label_A
_geom_hbond_distance_DH
_geom_hbond_distance_HA
_geom_hbond_distance_DA
_geom_hbond_angle_DHA
_geom_hbond_site_symmetry_A
C10 H10A Cl1 0.93 2.89 3.6787(17) 142.9 2_575
C12 H12A O1 0.93 2.44 3.226(2) 141.8 1_465

loop_
_geom_torsion_atom_site_label_1
_geom_torsion_atom_site_label_2
_geom_torsion_atom_site_label_3
_geom_torsion_atom_site_label_4
_geom_torsion
C8 N1 C1 N2 2.3(2)
C8 N1 C1 C9 -175.85(14)
C2 N2 C1 N1 -11.7(2)
C20 N2 C1 N1 169.51(15)
C2 N2 C1 C9 166.40(14)
C20 N2 C1 C9 -12.4(2)
C1 N2 C2 O1 -170.41(15)
C20 N2 C2 O1 8.4(2)
C1 N2 C2 C3 11.0(2)
C20 N2 C2 C3 -170.20(14)
O1 C2 C3 C4 -2.6(3)
N2 C2 C3 C4 175.98(15)
O1 C2 C3 C8 179.12(16)
N2 C2 C3 C8 -2.3(2)
C8 C3 C4 C5 2.4(3)
C2 C3 C4 C5 -175.90(16)
C3 C4 C5 C6 0.4(3)
C4 C5 C6 C7 -2.6(3)
C5 C6 C7 C8 1.9(3)
C1 N1 C8 C3 6.8(2)
C1 N1 C8 C7 -175.07(15)
C4 C3 C8 N1 175.09(15)
C2 C3 C8 N1 -6.6(2)
C4 C3 C8 C7 -3.0(2)
C2 C3 C8 C7 175.31(15)
C6 C7 C8 N1 -177.31(17)
C6 C7 C8 C3 0.8(3)
N1 C1 C9 C14 138.82(17)
N2 C1 C9 C14 -39.5(2)
N1 C1 C9 C10 -34.6(2)
N2 C1 C9 C10 147.16(15)
C14 C9 C10 C11 -0.8(2)
C1 C9 C10 C11 172.90(15)
C9 C10 C11 C12 -2.0(3)
C9 C10 C11 Cl1 176.44(12)
C10 C11 C12 C13 2.7(3)
Cl1 C11 C12 C13 -175.74(14)
C11 C12 C13 C14 -0.5(3)
C12 C13 C14 C9 -2.3(3)
C12 C13 C14 O2 179.20(16)
C10 C9 C14 C13 3.0(3)
C1 C9 C14 C13 -170.42(16)
C10 C9 C14 O2 -178.57(14)
C1 C9 C14 O2 8.0(2)
C15 O2 C14 C13 -116.13(17)
C15 O2 C14 C9 65.37(19)
C14 O2 C15 C20 -68.79(19)
C14 O2 C15 C16 109.15(17)
C20 C15 C16 C17 1.0(3)
O2 C15 C16 C17 -176.90(17)
C15 C16 C17 C18 1.3(3)
C16 C17 C18 C19 -2.3(3)
C17 C18 C19 C20 0.9(3)
C16 C15 C20 C19 -2.3(3)
O2 C15 C20 C19 175.57(15)
C16 C15 C20 N2 175.42(16)
O2 C15 C20 N2 -6.7(2)
C18 C19 C20 C15 1.4(3)
C18 C19 C20 N2 -176.42(16)
C1 N2 C20 C15 55.0(2)
C2 N2 C20 C15 -123.82(17)
C1 N2 C20 C19 -127.28(17)
C2 N2 C20 C19 53.9(2)
